data_7129193
loop_
_publ_author_name
'Biswas, Subhamoy'
'Porashar, Bikoshita'
'Arandhara, Pallav Jyoti'
'Saikia, Anil K.'

_publ_section_title
;
 Synthesis of pyrimido[2,1-<i>a</i>]isoindolone and
 isoindolo[2,1-<i>a</i>]quinazolinone <i>via</i> intramolecular aza-Prins
 type reaction.
;
_journal_issue 88
_journal_name_full 'Chemical communications (Cambridge, England)'
_journal_page_first 11701
_journal_page_last 11704
_journal_paper_doi 10.1039/d1cc04554g
_journal_volume 57
_journal_year 2021
_chemical_absolute_configuration R
_chemical_formula_sum 'C17 H18 N2 O2'
_chemical_formula_weight 282.33
_space_group_IT_number 19
_space_group_name_Hall 'P 2ac 2ab'
_space_group_name_H-M_alt 'P 21 21 21'
_symmetry_cell_setting orthorhombic
_symmetry_space_group_name_H-M 'P 21 21 21'
_atom_sites_solution_hydrogens geom
_atom_sites_solution_primary direct
_atom_sites_solution_secondary difmap
_audit_creation_method SHELXL-97
_audit_update_record
;
2021-10-14 deposited with the CCDC.	2021-10-19 downloaded from the CCDC.
;
_cell_angle_alpha 90.00
_cell_angle_beta 90.00
_cell_angle_gamma 90.00
_cell_formula_units_Z 4
_cell_length_a 8.9929(8)
_cell_length_b 9.6220(10)
_cell_length_c 17.0576(19)
_cell_measurement_reflns_used 5293
_cell_measurement_temperature 296(2)
_cell_measurement_theta_max 28.392
_cell_measurement_theta_min 2.43
_cell_volume 1476.0(3)
_computing_structure_refinement 'SHELXL-97 (Sheldrick, 1997)'
_computing_structure_solution 'SHELXS-97 (Sheldrick, 1990)'
_diffrn_ambient_temperature 296(2)
_diffrn_measured_fraction_theta_full 0.998
_diffrn_measured_fraction_theta_max 0.998
_diffrn_measurement_device_type 'Bruker APEX-II CCD'
_diffrn_radiation_monochromator graphite
_diffrn_radiation_source 'fine-focus sealed tube'
_diffrn_radiation_type MoK\a
_diffrn_radiation_wavelength 0.71073
_diffrn_reflns_av_R_equivalents 0.0368
_diffrn_reflns_av_sigmaI/netI 0.0334
_diffrn_reflns_limit_h_max 10
_diffrn_reflns_limit_h_min -10
_diffrn_reflns_limit_k_max 11
_diffrn_reflns_limit_k_min -11
_diffrn_reflns_limit_l_max 20
_diffrn_reflns_limit_l_min -20
_diffrn_reflns_number 9967
_diffrn_reflns_theta_full 25.00
_diffrn_reflns_theta_max 25.00
_diffrn_reflns_theta_min 2.43
_exptl_absorpt_coefficient_mu 0.084
_exptl_absorpt_correction_type none
_exptl_crystal_colour colorless
_exptl_crystal_density_diffrn 1.271
_exptl_crystal_density_method 'not measured'
_exptl_crystal_description block
_exptl_crystal_F_000 600
_exptl_crystal_size_max 0.28
_exptl_crystal_size_mid 0.23
_exptl_crystal_size_min 0.18
_refine_diff_density_max 0.194
_refine_diff_density_min -0.146
_refine_diff_density_rms 0.030
_refine_ls_abs_structure_details 'Flack H D (1983), Acta Cryst. A39, 876-881'
_refine_ls_abs_structure_Flack -2(2)
_refine_ls_extinction_method none
_refine_ls_goodness_of_fit_ref 0.866
_refine_ls_hydrogen_treatment mixed
_refine_ls_matrix_type full
_refine_ls_number_parameters 190
_refine_ls_number_reflns 2603
_refine_ls_number_restraints 0
_refine_ls_restrained_S_all 0.866
_refine_ls_R_factor_all 0.0512
_refine_ls_R_factor_gt 0.0426
_refine_ls_shift/su_max 0.000
_refine_ls_shift/su_mean 0.000
_refine_ls_structure_factor_coef Fsqd
_refine_ls_weighting_details 'calc w=1/[\s^2^(Fo^2^)+(0.1000P)^2^+0.3035P] where P=(Fo^2^+2Fc^2^)/3'
_refine_ls_weighting_scheme calc
_refine_ls_wR_factor_gt 0.1245
_refine_ls_wR_factor_ref 0.1334
_reflns_number_gt 2244
_reflns_number_total 2603
_reflns_threshold_expression >2sigma(I)
_cod_data_source_file d1cc04554g3.cif
_cod_data_source_block sb302_aks_0m_a
_cod_database_code 7129193

loop_
_symmetry_equiv_pos_as_xyz
'x, y, z'
'-x+1/2, -y, z+1/2'
'-x, y+1/2, -z+1/2'
'x+1/2, -y+1/2, -z'

loop_
_atom_site_label
_atom_site_type_symbol
_atom_site_fract_x
_atom_site_fract_y
_atom_site_fract_z
_atom_site_U_iso_or_equiv
_atom_site_adp_type
_atom_site_occupancy
_atom_site_symmetry_multiplicity
_atom_site_calc_flag
_atom_site_refinement_flags
_atom_site_disorder_assembly
_atom_site_disorder_group
N2 N 0.3038(2) 0.41450(18) 0.46440(11) 0.0457(5) Uani 1 1 d . . .
O1 O 0.1546(3) 0.7802(2) 0.57588(12) 0.0761(6) Uani 1 1 d . . .
N1 N 0.1227(2) 0.5665(2) 0.52056(12) 0.0495(5) Uani 1 1 d . . .
O2 O 0.4547(2) 0.2914(2) 0.54353(12) 0.0772(6) Uani 1 1 d . . .
C12 C 0.3709(2) 0.3576(2) 0.39508(13) 0.0454(5) Uani 1 1 d . . .
C1 C 0.1648(2) 0.4944(2) 0.45038(13) 0.0441(5) Uani 1 1 d . . .
H006 H 0.0849 0.4318 0.4337 0.053 Uiso 1 1 calc R . .
C8 C 0.1668(3) 0.7013(2) 0.52066(14) 0.0502(6) Uani 1 1 d . . .
C2 C 0.1834(2) 0.6123(2) 0.39120(13) 0.0460(5) Uani 1 1 d . . .
H008 H 0.2610 0.5886 0.3531 0.055 Uiso 1 1 calc R . .
C11 C 0.3480(3) 0.3702(3) 0.53626(15) 0.0535(6) Uani 1 1 d . . .
C7 C 0.2334(3) 0.7340(2) 0.44154(14) 0.0489(6) Uani 1 1 d . . .
H00A H 0.3413 0.7244 0.4475 0.059 Uiso 1 1 calc R . .
C9 C 0.1157(3) 0.4825(3) 0.59162(16) 0.0620(7) Uani 1 1 d . . .
H00B H 0.0457 0.4068 0.5849 0.074 Uiso 1 1 calc R . .
H00C H 0.0834 0.5389 0.6356 0.074 Uiso 1 1 calc R . .
C17 C 0.2930(3) 0.2646(3) 0.34974(14) 0.0551(6) Uani 1 1 d . . .
H00D H 0.1998 0.2337 0.3657 0.066 Uiso 1 1 calc R . .
C13 C 0.5097(3) 0.4025(3) 0.37197(17) 0.0593(6) Uani 1 1 d . . .
H00E H 0.5625 0.4657 0.4024 0.071 Uiso 1 1 calc R . .
C14 C 0.5690(3) 0.3520(3) 0.30302(19) 0.0717(9) Uani 1 1 d . . .
H00F H 0.6633 0.3804 0.2873 0.086 Uiso 1 1 calc R . .
C15 C 0.4904(4) 0.2603(3) 0.25733(17) 0.0713(8) Uani 1 1 d . . .
H00G H 0.5310 0.2278 0.2107 0.086 Uiso 1 1 calc R . .
C5 C 0.1083(3) 0.8868(3) 0.34113(19) 0.0739(9) Uani 1 1 d . . .
H00H H 0.0985 0.9723 0.3162 0.089 Uiso 1 1 calc R . .
C10 C 0.2689(3) 0.4265(3) 0.60646(15) 0.0622(7) Uani 1 1 d . . .
H00I H 0.3290 0.5001 0.6289 0.075 Uiso 1 1 calc R . .
H00J H 0.2617 0.3531 0.6453 0.075 Uiso 1 1 calc R . .
C16 C 0.3538(4) 0.2172(3) 0.28014(16) 0.0697(8) Uani 1 1 d . . .
H00K H 0.3006 0.1554 0.2489 0.084 Uiso 1 1 calc R . .
C6 C 0.2069(4) 0.8794(3) 0.41084(18) 0.0787(9) Uani 1 1 d . . .
H00L H 0.1635 0.9348 0.4524 0.094 Uiso 1 1 calc R . .
H00M H 0.3021 0.9205 0.3975 0.094 Uiso 1 1 calc R . .
C3 C 0.0363(3) 0.6421(3) 0.34861(17) 0.0682(8) Uani 1 1 d . . .
H00N H 0.0213 0.5734 0.3078 0.082 Uiso 1 1 calc R . .
H00O H -0.0455 0.6345 0.3855 0.082 Uiso 1 1 calc R . .
C4 C 0.0363(4) 0.7841(4) 0.3131(3) 0.0920(11) Uani 1 1 d . . .
H00P H -0.0194 0.7983 0.2679 0.110 Uiso 1 1 calc R . .

loop_
_atom_site_aniso_label
_atom_site_aniso_U_11
_atom_site_aniso_U_22
_atom_site_aniso_U_33
_atom_site_aniso_U_23
_atom_site_aniso_U_13
_atom_site_aniso_U_12
N2 0.0485(10) 0.0377(10) 0.0510(10) -0.0040(8) 0.0028(8) 0.0066(8)
O1 0.1087(16) 0.0530(11) 0.0667(11) -0.0135(10) 0.0140(11) 0.0028(11)
N1 0.0508(10) 0.0401(10) 0.0577(11) -0.0009(9) 0.0141(9) 0.0010(8)
O2 0.0794(13) 0.0735(13) 0.0788(14) 0.0107(11) -0.0047(11) 0.0298(12)
C12 0.0492(12) 0.0326(11) 0.0544(13) 0.0016(11) 0.0046(10) 0.0100(10)
C1 0.0401(11) 0.0383(11) 0.0539(13) -0.0019(10) 0.0009(9) 0.0014(9)
C8 0.0530(13) 0.0404(12) 0.0573(14) -0.0053(11) 0.0043(11) 0.0036(10)
C2 0.0439(11) 0.0422(11) 0.0518(12) -0.0037(11) 0.0034(9) 0.0065(10)
C11 0.0542(13) 0.0424(12) 0.0639(14) 0.0047(12) -0.0029(11) 0.0020(11)
C7 0.0463(12) 0.0427(12) 0.0578(14) 0.0016(11) 0.0016(10) -0.0029(10)
C9 0.0719(16) 0.0536(15) 0.0605(15) 0.0056(12) 0.0222(13) 0.0000(13)
C17 0.0537(13) 0.0495(14) 0.0620(15) -0.0093(12) -0.0011(11) 0.0070(11)
C13 0.0573(14) 0.0415(13) 0.0793(16) 0.0004(12) 0.0118(13) 0.0028(11)
C14 0.0705(17) 0.0579(17) 0.087(2) 0.0180(16) 0.0323(16) 0.0132(15)
C15 0.091(2) 0.0667(18) 0.0559(15) 0.0079(14) 0.0155(15) 0.0313(17)
C5 0.0576(15) 0.0558(17) 0.108(2) 0.0245(17) -0.0024(15) 0.0077(14)
C10 0.0729(16) 0.0579(15) 0.0557(14) 0.0059(13) 0.0028(13) -0.0060(13)
C16 0.083(2) 0.0654(18) 0.0608(15) -0.0178(14) -0.0102(15) 0.0208(16)
C6 0.104(2) 0.0507(15) 0.0816(18) 0.0075(15) 0.0001(18) -0.0080(17)
C3 0.0651(16) 0.0624(17) 0.0772(18) -0.0021(15) -0.0211(14) 0.0045(14)
C4 0.080(2) 0.079(2) 0.117(3) 0.025(2) -0.041(2) 0.0077(19)

loop_
_atom_type_symbol
_atom_type_description
_atom_type_scat_dispersion_real
_atom_type_scat_dispersion_imag
_atom_type_scat_source
C C 0.0033 0.0016 'International Tables Vol C Tables 4.2.6.8 and 6.1.1.4'
H H 0.0000 0.0000 'International Tables Vol C Tables 4.2.6.8 and 6.1.1.4'
N N 0.0061 0.0033 'International Tables Vol C Tables 4.2.6.8 and 6.1.1.4'
O O 0.0106 0.0060 'International Tables Vol C Tables 4.2.6.8 and 6.1.1.4'

loop_
_geom_angle_atom_site_label_1
_geom_angle_atom_site_label_2
_geom_angle_atom_site_label_3
_geom_angle
_geom_angle_site_symmetry_1
_geom_angle_site_symmetry_3
_geom_angle_publ_flag
C11 N2 C12 120.04(18) . . ?
C11 N2 C1 123.64(19) . . ?
C12 N2 C1 114.73(17) . . ?
C8 N1 C1 112.69(19) . . ?
C8 N1 C9 122.8(2) . . ?
C1 N1 C9 115.95(18) . . ?
C17 C12 C13 120.3(2) . . ?
C17 C12 N2 119.8(2) . . ?
C13 C12 N2 119.8(2) . . ?
N1 C1 N2 109.75(17) . . ?
N1 C1 C2 102.80(17) . . ?
N2 C1 C2 113.48(17) . . ?
N1 C1 H006 110.2 . . ?
N2 C1 H006 110.2 . . ?
C2 C1 H006 110.2 . . ?
O1 C8 N1 124.9(2) . . ?
O1 C8 C7 126.8(2) . . ?
N1 C8 C7 108.3(2) . . ?
C7 C2 C1 103.36(17) . . ?
C7 C2 C3 112.2(2) . . ?
C1 C2 C3 110.9(2) . . ?
C7 C2 H008 110.1 . . ?
C1 C2 H008 110.1 . . ?
C3 C2 H008 110.1 . . ?
O2 C11 N2 120.9(2) . . ?
O2 C11 C10 120.9(2) . . ?
N2 C11 C10 118.1(2) . . ?
C8 C7 C6 116.1(2) . . ?
C8 C7 C2 103.15(19) . . ?
C6 C7 C2 118.0(2) . . ?
C8 C7 H00A 106.2 . . ?
C6 C7 H00A 106.2 . . ?
C2 C7 H00A 106.2 . . ?
N1 C9 C10 107.5(2) . . ?
N1 C9 H00B 110.2 . . ?
C10 C9 H00B 110.2 . . ?
N1 C9 H00C 110.2 . . ?
C10 C9 H00C 110.2 . . ?
H00B C9 H00C 108.5 . . ?
C12 C17 C16 119.7(3) . . ?
C12 C17 H00D 120.2 . . ?
C16 C17 H00D 120.2 . . ?
C12 C13 C14 118.9(3) . . ?
C12 C13 H00E 120.5 . . ?
C14 C13 H00E 120.5 . . ?
C15 C14 C13 120.7(3) . . ?
C15 C14 H00F 119.6 . . ?
C13 C14 H00F 119.6 . . ?
C16 C15 C14 120.1(3) . . ?
C16 C15 H00G 120.0 . . ?
C14 C15 H00G 120.0 . . ?
C4 C5 C6 124.5(3) . . ?
C4 C5 H00H 117.8 . . ?
C6 C5 H00H 117.8 . . ?
C11 C10 C9 115.6(2) . . ?
C11 C10 H00I 108.4 . . ?
C9 C10 H00I 108.4 . . ?
C11 C10 H00J 108.4 . . ?
C9 C10 H00J 108.4 . . ?
H00I C10 H00J 107.4 . . ?
C15 C16 C17 120.3(3) . . ?
C15 C16 H00K 119.9 . . ?
C17 C16 H00K 119.9 . . ?
C5 C6 C7 114.6(3) . . ?
C5 C6 H00L 108.6 . . ?
C7 C6 H00L 108.6 . . ?
C5 C6 H00M 108.6 . . ?
C7 C6 H00M 108.6 . . ?
H00L C6 H00M 107.6 . . ?
C4 C3 C2 111.2(3) . . ?
C4 C3 H00N 109.4 . . ?
C2 C3 H00N 109.4 . . ?
C4 C3 H00O 109.4 . . ?
C2 C3 H00O 109.4 . . ?
H00N C3 H00O 108.0 . . ?
C5 C4 C3 123.9(3) . . ?
C5 C4 H00P 118.1 . . ?
C3 C4 H00P 118.1 . . ?

loop_
_geom_bond_atom_site_label_1
_geom_bond_atom_site_label_2
_geom_bond_distance
_geom_bond_site_symmetry_2
_geom_bond_publ_flag
N2 C11 1.357(3) . ?
N2 C12 1.436(3) . ?
N2 C1 1.487(3) . ?
O1 C8 1.214(3) . ?
N1 C8 1.357(3) . ?
N1 C1 1.434(3) . ?
N1 C9 1.458(3) . ?
O2 C11 1.229(3) . ?
C12 C17 1.375(3) . ?
C12 C13 1.378(3) . ?
C1 C2 1.528(3) . ?
C1 H006 0.9800 . ?
C8 C7 1.510(3) . ?
C2 C7 1.520(3) . ?
C2 C3 1.537(3) . ?
C2 H008 0.9800 . ?
C11 C10 1.494(4) . ?
C7 C6 1.513(4) . ?
C7 H00A 0.9800 . ?
C9 C10 1.501(4) . ?
C9 H00B 0.9700 . ?
C9 H00C 0.9700 . ?
C17 C16 1.385(4) . ?
C17 H00D 0.9300 . ?
C13 C14 1.380(4) . ?
C13 H00E 0.9300 . ?
C14 C15 1.373(5) . ?
C14 H00F 0.9300 . ?
C15 C16 1.354(5) . ?
C15 H00G 0.9300 . ?
C5 C4 1.275(5) . ?
C5 C6 1.485(4) . ?
C5 H00H 0.9300 . ?
C10 H00I 0.9700 . ?
C10 H00J 0.9700 . ?
C16 H00K 0.9300 . ?
C6 H00L 0.9700 . ?
C6 H00M 0.9700 . ?
C3 C4 1.494(5) . ?
C3 H00N 0.9700 . ?
C3 H00O 0.9700 . ?
C4 H00P 0.9300 . ?
